data_1011203
loop_
_publ_author_name
'Oftedal, I'

_publ_section_title
;
Die Kristallstruktur von Skutterdit und Speiskobalt-Chloanthit.
;
_journal_coden_ASTM ZEKGAX
_journal_name_full
;
Zeitschrift fuer Kristallographie, Kristallgeometrie, Kristallphysik,
Kristallchemie (-144,1977)
;
_journal_page_first 517
_journal_page_last 546
_journal_volume 66
_journal_year 1927
_chemical_compound_source 'from Skutterud, Norway'
_chemical_formula_structural 'Co As3'
_chemical_formula_sum 'As3 Co'
_chemical_name_mineral Skutterudite
_chemical_name_systematic 'Cobalt arsenide (1/3)'
_space_group_IT_number 204
_symmetry_cell_setting cubic
_symmetry_Int_Tables_number 204
_symmetry_space_group_name_Hall '-I 2 2 3'
_symmetry_space_group_name_H-M 'I m -3'
_cell_angle_alpha 90
_cell_angle_beta 90
_cell_angle_gamma 90
_cell_formula_units_Z 8
_cell_length_a 8.189(2)
_cell_length_b 8.189(2)
_cell_length_c 8.189(2)
_cell_volume 549.2
_exptl_crystal_density_meas 6.8
_cod_database_code 1011203

loop_
_symmetry_equiv_pos_as_xyz
x,y,z
x,-y,-z
-x,y,-z
-x,-y,z
y,z,x
-y,-z,x
y,-z,-x
-y,z,-x
z,x,y
-z,x,-y
-z,-x,y
z,-x,-y
-x,-y,-z
-x,y,z
x,-y,z
x,y,-z
-y,-z,-x
y,z,-x
-y,z,x
y,-z,x
-z,-x,-y
z,-x,y
z,x,-y
-z,x,y
1/2+x,1/2+y,1/2+z
1/2+x,1/2-y,1/2-z
1/2-x,1/2+y,1/2-z
1/2-x,1/2-y,1/2+z
1/2+y,1/2+z,1/2+x
1/2-y,1/2-z,1/2+x
1/2+y,1/2-z,1/2-x
1/2-y,1/2+z,1/2-x
1/2+z,1/2+x,1/2+y
1/2-z,1/2+x,1/2-y
1/2-z,1/2-x,1/2+y
1/2+z,1/2-x,1/2-y
1/2-x,1/2-y,1/2-z
1/2-x,1/2+y,1/2+z
1/2+x,1/2-y,1/2+z
1/2+x,1/2+y,1/2-z
1/2-y,1/2-z,1/2-x
1/2+y,1/2+z,1/2-x
1/2-y,1/2+z,1/2+x
1/2+y,1/2-z,1/2+x
1/2-z,1/2-x,1/2-y
1/2+z,1/2-x,1/2+y
1/2+z,1/2+x,1/2-y
1/2-z,1/2+x,1/2+y

loop_
_atom_site_label
_atom_site_type_symbol
_atom_site_symmetry_multiplicity
_atom_site_Wyckoff_symbol
_atom_site_fract_x
_atom_site_fract_y
_atom_site_fract_z
_atom_site_occupancy
_atom_site_attached_hydrogens
_atom_site_calc_flag
Co1 Co0 8 c 0.25 0.25 0.25 1. 0 d
As1 As0 24 g 0. 0.350(1) 0.15 1. 0 d

loop_
_atom_type_symbol
_atom_type_oxidation_number
Co0 0.000
As0 0.000
